data_7248388
loop_
_publ_author_name
'Sehlangia, Suman'
'Dogra, Surbhi'
'Mondal, Prosenjit'
'Pradeep, Chullikkattil P.'

_publ_section_title
;
 New 8-hydroxy quinoline-polycyclic aromatic hydrocarbon (PAH) conjugates
 and their sulfonated derivatives: effects of sulfonation and PAH size on
 their structural, supramolecular and cytotoxic properties
;
_journal_issue 18
_journal_name_full CrystEngComm
_journal_page_first 2361
_journal_page_last 2372
_journal_paper_doi 10.1039/D4CE00105B
_journal_volume 26
_journal_year 2024
_chemical_absolute_configuration unk
_chemical_formula_moiety 'C21 H15 N O'
_chemical_formula_sum 'C21 H15 N O'
_chemical_formula_weight 297.359
_space_group_crystal_system orthorhombic
_space_group_IT_number 29
_space_group_name_Hall 'P 2c -2ac'
_space_group_name_H-M_alt 'P c a 21'
_symmetry_Int_Tables_number 29
_atom_sites_solution_primary iterative
_audit_creation_date 2021-04-17
_audit_creation_method
;
Olex2 1.3
(compiled 2020.07.31 svn.rc2a77460 for OlexSys, GUI svn.r6145)
;
_audit_update_record
;
2024-01-16 deposited with the CCDC.	2024-04-05 downloaded from the CCDC.
;
_cell_angle_alpha 90
_cell_angle_beta 90
_cell_angle_gamma 90
_cell_formula_units_Z 4
_cell_length_a 15.9480(6)
_cell_length_b 6.6074(3)
_cell_length_c 14.6479(6)
_cell_measurement_reflns_used 1149
_cell_measurement_temperature 293(2)
_cell_measurement_theta_max 26.4880
_cell_measurement_theta_min 2.7740
_cell_volume 1543.52(11)
_computing_cell_refinement 'CrysAlisPro 1.171.39.46e (Rigaku OD, 2018)'
_computing_data_collection 'CrysAlisPro 1.171.39.46e (Rigaku OD, 2018)'
_computing_data_reduction 'CrysAlisPro 1.171.39.46e (Rigaku OD, 2018)'
_computing_molecular_graphics 'Olex2 1.3 (Dolomanov et al., 2009)'
_computing_publication_material 'Olex2 1.3 (Dolomanov et al., 2009)'
_computing_structure_refinement 'olex2.refine 1.3 (Bourhis et al., 2015)'
_computing_structure_solution 'olex2.solve 1.3 (Bourhis et al., 2015)'
_diffrn_ambient_temperature 293(2)
_diffrn_detector 'CCD plate'
_diffrn_detector_area_resol_mean 15.9974
_diffrn_detector_type Eos
_diffrn_measured_fraction_theta_full 0.9886
_diffrn_measured_fraction_theta_max 0.8884
_diffrn_measurement_details
;
List of Runs (angles in degrees, time in seconds):

  # Type    Start    End  Width  t~exp~   \w     \q     \k     \f   Frames
#--------------------------------------------------------------------------
  1  \w    -50.00 -24.00   1.00   19.20    --   26.84 -57.00-120.00   26
  2  \w    -11.00  65.00   1.00   19.20    --   26.84 -57.00-120.00   76
  3  \w      4.00  58.00   1.00   19.20    --   26.84 -57.00   0.00   54
;
_diffrn_measurement_device 'four-circle diffractometer'
_diffrn_measurement_device_type 'SuperNova, Dual, Cu at home/near, Eos'
_diffrn_measurement_method '\w scans'
_diffrn_orient_matrix_type 'CrysAlisPro convention (1999,Acta A55,543-557)'
_diffrn_orient_matrix_UB_11 -0.0834363000
_diffrn_orient_matrix_UB_12 -0.0278993000
_diffrn_orient_matrix_UB_13 -0.0003231000
_diffrn_orient_matrix_UB_21 0.0598607000
_diffrn_orient_matrix_UB_22 -0.0308976000
_diffrn_orient_matrix_UB_23 0.0220339000
_diffrn_orient_matrix_UB_31 -0.0310789000
_diffrn_orient_matrix_UB_32 0.0156084000
_diffrn_orient_matrix_UB_33 0.0431694000
_diffrn_radiation_monochromator mirror
_diffrn_radiation_probe x-ray
_diffrn_radiation_type 'Mo K\a'
_diffrn_radiation_wavelength 0.71073
_diffrn_reflns_av_R_equivalents 0.0231
_diffrn_reflns_av_unetI/netI 0.0390
_diffrn_reflns_Laue_measured_fraction_full 0.9886
_diffrn_reflns_Laue_measured_fraction_max 0.8884
_diffrn_reflns_limit_h_max 20
_diffrn_reflns_limit_h_min -18
_diffrn_reflns_limit_k_max 4
_diffrn_reflns_limit_k_min -8
_diffrn_reflns_limit_l_max 13
_diffrn_reflns_limit_l_min -19
_diffrn_reflns_number 3419
_diffrn_reflns_point_group_measured_fraction_full 0.7362
_diffrn_reflns_point_group_measured_fraction_max 0.6452
_diffrn_reflns_theta_full 26.0000
_diffrn_reflns_theta_max 28.29
_diffrn_reflns_theta_min 2.55
_diffrn_source 'micro-focus sealed X-ray tube'
_diffrn_source_type 'SuperNova (Mo) X-ray Source'
_exptl_absorpt_coefficient_mu 0.079
_exptl_absorpt_correction_T_max 1.00000
_exptl_absorpt_correction_T_min 0.95077
_exptl_absorpt_correction_type multi-scan
_exptl_absorpt_process_details
;
CrysAlisPro 1.171.39.46e (Rigaku Oxford Diffraction, 2018)
Empirical absorption correction using spherical harmonics,
 implemented in SCALE3 ABSPACK scaling algorithm.
;
_exptl_crystal_density_diffrn 1.280
_exptl_crystal_density_method 'not measured'
_exptl_crystal_description orthorhombic
_exptl_crystal_F_000 624.268
_exptl_crystal_size_max 0.152
_exptl_crystal_size_mid 0.124
_exptl_crystal_size_min 0.093
_refine_diff_density_max 0.1386
_refine_diff_density_min -0.1544
_refine_diff_density_rms 0.0387
_refine_ls_abs_structure_details 'Flack, H. D. (1983). Acta Cryst. A39, 876-881.'
_refine_ls_abs_structure_Flack -1(3)
_refine_ls_d_res_high 0.7499
_refine_ls_d_res_low 7.9740
_refine_ls_goodness_of_fit_ref 1.0901
_refine_ls_hydrogen_treatment constr
_refine_ls_matrix_type full
_refine_ls_number_constraints 30
_refine_ls_number_parameters 209
_refine_ls_number_reflns 2471
_refine_ls_number_restraints 1
_refine_ls_restrained_S_all 1.0901
_refine_ls_R_factor_all 0.0623
_refine_ls_R_factor_gt 0.0480
_refine_ls_shift/su_max 0.0004
_refine_ls_shift/su_mean 0.0000
_refine_ls_structure_factor_coef Fsqd
_refine_ls_weighting_details 'w=1/[\s^2^(Fo^2^)+(0.0308P)^2^+0.6229P] where P=(Fo^2^+2Fc^2^)/3'
_refine_ls_weighting_scheme calc
_refine_ls_wR_factor_gt 0.1070
_refine_ls_wR_factor_ref 0.1198
_reflns_Friedel_coverage 0.382
_reflns_limit_h_max 20
_reflns_limit_h_min -20
_reflns_limit_k_max 8
_reflns_limit_k_min -8
_reflns_limit_l_max 13
_reflns_limit_l_min -18
_reflns_number_gt 2023
_reflns_number_total 2471
_reflns_threshold_expression I>=2u(I)
_cod_data_source_file d4ce00105b2.cif
_cod_data_source_block RDS_11M_Rt_Mo
_cod_depositor_comments 'Adding full bibliography for 7248386--7248390.cif.'
_cod_original_sg_symbol_Hall ' P 2c -2ac'
_cod_database_code 7248388
_chemical_oxdiff_formula 'c h n o Co'
_reflns_odcompleteness_completeness 98.60
_reflns_odcompleteness_iscentric 1
_reflns_odcompleteness_theta 26.32
_olex2_refinement_description
;
1. Fixed Uiso
 At 1.2 times of:
  All C(H) groups
 At 1.5 times of:
  All O(H) groups
2.a Aromatic/amide H refined with riding coordinates:
 C2(H2), C10(H10), C11(H11), C3(H3), C15(H15), C13(H13), C14(H14), C7(H7),
 C20(H20), C5(H5), C6(H6), C19(H19), C17(H17), C18(H18)
2.b Idealised tetrahedral OH refined as rotating group:
 O1(H1)
;
_olex2_submission_special_instructions 'No special instructions were received'
_oxdiff_exptl_absorpt_empirical_details
;
Empirical correction (ABSPACK) includes:
- Absorption correction using spherical harmonics
- Frame scaling
;
_oxdiff_exptl_absorpt_empirical_full_max 1.171
_oxdiff_exptl_absorpt_empirical_full_min 0.909

loop_
_space_group_symop_id
_space_group_symop_operation_xyz
1 x,y,z
2 -x,-y,z+1/2
3 -x+1/2,y,z+1/2
4 x+1/2,-y,z

loop_
_atom_site_label
_atom_site_type_symbol
_atom_site_fract_x
_atom_site_fract_y
_atom_site_fract_z
_atom_site_U_iso_or_equiv
_atom_site_adp_type
_atom_site_occupancy
_atom_site_refinement_flags_posn
O1 O 0.85447(17) 0.6397(4) 0.74667(18) 0.0685(8) Uani 1.000000 .
H1 H 0.822(2) 0.720(3) 0.7229(19) 0.1028(12) Uiso 1.000000 GR
N1 N 0.75386(15) 0.6143(4) 0.60162(18) 0.0418(6) Uani 1.000000 .
C12 C 0.53275(18) 0.9749(5) 0.4431(2) 0.0400(7) Uani 1.000000 .
C9 C 0.80534(18) 0.4539(5) 0.6176(2) 0.0395(7) Uani 1.000000 .
C4 C 0.80897(18) 0.2795(5) 0.5625(2) 0.0399(7) Uani 1.000000 .
C8 C 0.8574(2) 0.4659(5) 0.6961(2) 0.0491(8) Uani 1.000000 .
C2 C 0.70805(18) 0.4440(5) 0.4664(2) 0.0431(7) Uani 1.000000 .
H2 H 0.67545(18) 0.4460(5) 0.4137(2) 0.0517(9) Uiso 1.000000 R
C1 C 0.70487(18) 0.6096(5) 0.5280(2) 0.0405(7) Uani 1.000000 .
C10 C 0.6472(2) 0.7795(5) 0.5178(2) 0.0500(9) Uani 1.000000 .
H10 H 0.6497(2) 0.8794(5) 0.5625(2) 0.0600(10) Uiso 1.000000 R
C11 C 0.59198(18) 0.8066(5) 0.4522(2) 0.0433(7) Uani 1.000000 .
H11 H 0.59040(18) 0.7084(5) 0.4067(2) 0.0519(9) Uiso 1.000000 R
C3 C 0.7583(2) 0.2824(5) 0.4837(2) 0.0465(8) Uani 1.000000 .
H3 H 0.7594(2) 0.1736(5) 0.4434(2) 0.0558(10) Uiso 1.000000 R
C15 C 0.4209(2) 1.3028(5) 0.4277(3) 0.0573(10) Uani 1.000000 .
H15 H 0.3849(2) 1.4129(5) 0.4223(3) 0.0688(12) Uiso 1.000000 R
C13 C 0.5387(2) 1.1440(5) 0.4975(3) 0.0496(8) Uani 1.000000 .
H13 H 0.5812(2) 1.1496(5) 0.5410(3) 0.0595(10) Uiso 1.000000 R
C21 C 0.46563(18) 0.9656(5) 0.3777(2) 0.0423(8) Uani 1.000000 .
C14 C 0.4832(2) 1.3087(5) 0.4902(3) 0.0572(10) Uani 1.000000 .
H14 H 0.4894(2) 1.4207(5) 0.5280(3) 0.0686(12) Uiso 1.000000 R
C7 C 0.9083(2) 0.3101(6) 0.7194(3) 0.0599(10) Uani 1.000000 .
H7 H 0.9418(2) 0.3188(6) 0.7712(3) 0.0719(12) Uiso 1.000000 R
C16 C 0.4092(2) 1.1337(5) 0.3703(2) 0.0508(9) Uani 1.000000 .
C20 C 0.4500(2) 0.7959(6) 0.3208(2) 0.0512(9) Uani 1.000000 .
H20 H 0.4855(2) 0.6845(6) 0.3240(2) 0.0615(10) Uiso 1.000000 R
C5 C 0.8625(2) 0.1189(5) 0.5888(3) 0.0536(9) Uani 1.000000 .
H5 H 0.8648(2) 0.0016(5) 0.5539(3) 0.0643(11) Uiso 1.000000 R
C6 C 0.9103(2) 0.1358(6) 0.6651(3) 0.0635(10) Uani 1.000000 .
H6 H 0.9452(2) 0.0292(6) 0.6816(3) 0.0762(12) Uiso 1.000000 R
C19 C 0.3842(2) 0.7927(7) 0.2615(3) 0.0637(10) Uani 1.000000 .
H19 H 0.3757(2) 0.6799(7) 0.2247(3) 0.0765(13) Uiso 1.000000 R
C17 C 0.3423(2) 1.1230(7) 0.3076(3) 0.0676(12) Uani 1.000000 .
H17 H 0.3063(2) 1.2329(7) 0.3019(3) 0.0811(14) Uiso 1.000000 R
C18 C 0.3293(3) 0.9573(7) 0.2555(3) 0.0734(12) Uani 1.000000 .
H18 H 0.2839(3) 0.9525(7) 0.2158(3) 0.0881(14) Uiso 1.000000 R

loop_
_atom_site_aniso_label
_atom_site_aniso_U_11
_atom_site_aniso_U_22
_atom_site_aniso_U_33
_atom_site_aniso_U_12
_atom_site_aniso_U_13
_atom_site_aniso_U_23
O1 0.0775(19) 0.0693(17) 0.0587(17) 0.0225(14) -0.0261(14) -0.0206(16)
N1 0.0404(13) 0.0440(13) 0.0410(15) 0.0063(12) -0.0042(12) -0.0058(12)
C12 0.0354(15) 0.0436(17) 0.0411(17) 0.0011(13) 0.0047(14) 0.0053(16)
C9 0.0366(15) 0.0430(17) 0.0390(17) 0.0049(13) 0.0005(13) 0.0009(15)
C4 0.0371(15) 0.0388(17) 0.0438(18) 0.0027(13) 0.0067(13) 0.0015(15)
C8 0.0479(18) 0.058(2) 0.0415(18) 0.0113(16) -0.0029(15) -0.0044(17)
C2 0.0393(16) 0.0479(18) 0.0420(18) 0.0005(15) -0.0048(14) -0.0047(16)
C1 0.0363(15) 0.0433(17) 0.0418(17) 0.0019(13) -0.0040(13) -0.0021(16)
C10 0.0519(19) 0.0468(19) 0.051(2) 0.0072(15) -0.0071(16) -0.0091(17)
C11 0.0364(15) 0.0485(18) 0.0449(18) 0.0030(14) -0.0014(14) -0.0036(17)
C3 0.0453(17) 0.0428(17) 0.051(2) -0.0021(15) 0.0052(15) -0.0102(17)
C15 0.0464(19) 0.0438(19) 0.082(3) 0.0080(16) 0.0121(18) 0.016(2)
C13 0.0374(16) 0.0486(19) 0.063(2) -0.0005(15) 0.0020(16) 0.0007(18)
C21 0.0345(15) 0.0478(18) 0.0445(18) 0.0025(13) 0.0032(14) 0.0123(16)
C14 0.052(2) 0.0387(18) 0.081(3) 0.0009(16) 0.0096(19) -0.0035(19)
C7 0.057(2) 0.072(3) 0.050(2) 0.022(2) -0.0085(17) 0.005(2)
C16 0.0420(18) 0.053(2) 0.057(2) 0.0061(16) 0.0060(16) 0.0190(19)
C20 0.0477(18) 0.058(2) 0.048(2) 0.0011(17) 0.0000(16) 0.0087(18)
C5 0.062(2) 0.0435(18) 0.055(2) 0.0163(17) 0.0101(19) -0.0019(18)
C6 0.062(2) 0.064(2) 0.065(2) 0.030(2) -0.003(2) 0.008(2)
C19 0.061(2) 0.080(3) 0.051(2) -0.007(2) -0.0109(18) 0.005(2)
C17 0.052(2) 0.078(3) 0.072(3) 0.013(2) -0.0091(19) 0.025(2)
C18 0.057(2) 0.100(3) 0.063(3) 0.002(2) -0.019(2) 0.024(3)

loop_
_atom_type_symbol
_atom_type_scat_dispersion_real
_atom_type_scat_dispersion_imag
_atom_type_scat_Cromer_Mann_a1
_atom_type_scat_Cromer_Mann_a2
_atom_type_scat_Cromer_Mann_a3
_atom_type_scat_Cromer_Mann_a4
_atom_type_scat_Cromer_Mann_b1
_atom_type_scat_Cromer_Mann_b2
_atom_type_scat_Cromer_Mann_b3
_atom_type_scat_Cromer_Mann_b4
_atom_type_scat_Cromer_Mann_c
_atom_type_scat_source
_atom_type_scat_dispersion_source
H 0.00000 0.00000 0.49300 0.32291 0.14019 0.04081 10.51090 26.12570 3.14236 57.79970 0.0030380000826 'International Tables Volume C Table 6.1.1.4 (pp. 500-502)' 'Henke, Gullikson and Davis, At. Data and Nucl. Data Tables, 1993, 54, 2'
C 0.00347 0.00161 2.31000 1.02000 1.58860 0.86500 20.84390 10.20750 0.56870 51.65120 0.215599998832 'International Tables Volume C Table 6.1.1.4 (pp. 500-502)' 'Henke, Gullikson and Davis, At. Data and Nucl. Data Tables, 1993, 54, 2'
O 0.01158 0.00611 3.04850 2.28680 1.54630 0.86700 13.27710 5.70110 0.32390 32.90890 0.250800013542 'International Tables Volume C Table 6.1.1.4 (pp. 500-502)' 'Henke, Gullikson and Davis, At. Data and Nucl. Data Tables, 1993, 54, 2'
N 0.00653 0.00323 12.21260 3.13220 2.01250 1.16630 0.00570 9.89330 28.99750 0.58260 -11.5290002823 'International Tables Volume C Table 6.1.1.4 (pp. 500-502)' 'Henke, Gullikson and Davis, At. Data and Nucl. Data Tables, 1993, 54, 2'

loop_
_geom_angle_atom_site_label_1
_geom_angle_atom_site_label_2
_geom_angle_atom_site_label_3
_geom_angle
_geom_angle_site_symmetry_1
_geom_angle_site_symmetry_3
_geom_angle_publ_flag
C8 O1 H1 109.5 . . ?
C1 N1 C9 118.3(3) . . ?
C13 C12 C11 121.3(3) . . ?
C21 C12 C11 120.5(3) . . ?
C21 C12 C13 118.2(3) . . ?
C4 C9 N1 124.3(3) . . ?
C8 C9 N1 116.6(3) . . ?
C8 C9 C4 119.1(3) . . ?
C3 C4 C9 115.8(3) . . ?
C5 C4 C9 118.8(3) . . ?
C5 C4 C3 125.4(3) . . ?
C9 C8 O1 117.8(3) . . ?
C7 C8 O1 121.5(3) . . ?
C7 C8 C9 120.8(3) . . ?
C1 C2 H2 119.73(17) . . ?
C3 C2 H2 119.7(2) . . ?
C3 C2 C1 120.5(3) . . ?
C2 C1 N1 120.8(3) . . ?
C10 C1 N1 115.7(3) . . ?
C10 C1 C2 123.4(3) . . ?
H10 C10 C1 116.54(19) . . ?
C11 C10 C1 126.9(3) . . ?
C11 C10 H10 116.5(2) . . ?
C10 C11 C12 126.9(3) . . ?
H11 C11 C12 116.55(18) . . ?
H11 C11 C10 116.5(2) . . ?
C2 C3 C4 120.1(3) . . ?
H3 C3 C4 119.94(19) . . ?
H3 C3 C2 119.9(2) . . ?
C14 C15 H15 119.2(2) . . ?
C16 C15 H15 119.2(2) . . ?
C16 C15 C14 121.6(3) . . ?
H13 C13 C12 118.64(19) . . ?
C14 C13 C12 122.7(3) . . ?
C14 C13 H13 118.6(2) . . ?
C16 C21 C12 118.9(3) . . ?
C20 C21 C12 123.8(3) . . ?
C20 C21 C16 117.3(3) . . ?
C13 C14 C15 119.5(3) . . ?
H14 C14 C15 120.3(2) . . ?
H14 C14 C13 120.3(2) . . ?
H7 C7 C8 120.1(2) . . ?
C6 C7 C8 119.7(3) . . ?
C6 C7 H7 120.1(2) . . ?
C21 C16 C15 119.1(3) . . ?
C17 C16 C15 121.9(3) . . ?
C17 C16 C21 119.0(4) . . ?
H20 C20 C21 119.28(18) . . ?
C19 C20 C21 121.4(3) . . ?
C19 C20 H20 119.3(3) . . ?
H5 C5 C4 120.0(2) . . ?
C6 C5 C4 120.1(3) . . ?
C6 C5 H5 120.0(2) . . ?
C5 C6 C7 121.5(3) . . ?
H6 C6 C7 119.2(2) . . ?
H6 C6 C5 119.2(2) . . ?
H19 C19 C20 119.7(3) . . ?
C18 C19 C20 120.7(4) . . ?
C18 C19 H19 119.7(3) . . ?
H17 C17 C16 119.1(2) . . ?
C18 C17 C16 121.7(4) . . ?
C18 C17 H17 119.1(2) . . ?
C17 C18 C19 119.9(4) . . ?
H18 C18 C19 120.1(3) . . ?
H18 C18 C17 120.1(2) . . ?

loop_
_geom_bond_atom_site_label_1
_geom_bond_atom_site_label_2
_geom_bond_distance
_geom_bond_site_symmetry_2
_geom_bond_publ_flag
O1 H1 0.8200 . ?
O1 C8 1.367(4) . ?
N1 C9 1.361(4) . ?
N1 C1 1.332(4) . ?
C12 C11 1.465(4) . ?
C12 C13 1.376(5) . ?
C12 C21 1.438(4) . ?
C9 C4 1.408(4) . ?
C9 C8 1.420(4) . ?
C4 C3 1.409(5) . ?
C4 C5 1.415(4) . ?
C8 C7 1.355(4) . ?
C2 H2 0.9300 . ?
C2 C1 1.420(4) . ?
C2 C3 1.359(4) . ?
C1 C10 1.459(4) . ?
C10 H10 0.9300 . ?
C10 C11 1.316(4) . ?
C11 H11 0.9300 . ?
C3 H3 0.9300 . ?
C15 H15 0.9300 . ?
C15 C14 1.352(5) . ?
C15 C16 1.410(5) . ?
C13 H13 0.9300 . ?
C13 C14 1.406(4) . ?
C21 C16 1.434(4) . ?
C21 C20 1.419(5) . ?
C14 H14 0.9300 . ?
C7 H7 0.9300 . ?
C7 C6 1.399(5) . ?
C16 C17 1.410(5) . ?
C20 H20 0.9300 . ?
C20 C19 1.363(5) . ?
C5 H5 0.9300 . ?
C5 C6 1.357(5) . ?
C6 H6 0.9300 . ?
C19 H19 0.9300 . ?
C19 C18 1.399(6) . ?
C17 H17 0.9300 . ?
C17 C18 1.351(6) . ?
C18 H18 0.9300 . ?

loop_
_geom_torsion_atom_site_label_1
_geom_torsion_atom_site_label_2
_geom_torsion_atom_site_label_3
_geom_torsion_atom_site_label_4
_geom_torsion
_geom_torsion_site_symmetry_1
_geom_torsion_site_symmetry_2
_geom_torsion_site_symmetry_3
_geom_torsion_site_symmetry_4
_geom_torsion_publ_flag
O1 C8 C9 N1 -2.8(4) . . . . ?
O1 C8 C9 C4 178.0(3) . . . . ?
O1 C8 C7 C6 -179.1(4) . . . . ?
N1 C9 C4 C3 3.6(4) . . . . ?
N1 C9 C4 C5 -177.1(3) . . . . ?
N1 C9 C8 C7 177.5(3) . . . . ?
N1 C1 C2 C3 3.1(4) . . . . ?
N1 C1 C10 C11 -178.7(3) . . . . ?
C12 C11 C10 C1 178.5(3) . . . . ?
C12 C13 C14 C15 0.3(4) . . . . ?
C12 C21 C16 C15 -0.3(3) . . . . ?
C12 C21 C16 C17 -178.7(3) . . . . ?
C12 C21 C20 C19 178.3(3) . . . . ?
C9 C4 C3 C2 -2.1(3) . . . . ?
C9 C4 C5 C6 -1.2(4) . . . . ?
C9 C8 C7 C6 0.6(4) . . . . ?
C4 C3 C2 C1 -1.0(4) . . . . ?
C4 C5 C6 C7 0.0(4) . . . . ?
C8 C7 C6 C5 0.3(4) . . . . ?
C2 C1 C10 C11 -0.9(4) . . . . ?
C15 C16 C21 C20 178.1(3) . . . . ?
C15 C16 C17 C18 -177.2(4) . . . . ?
C21 C16 C17 C18 1.2(4) . . . . ?
C21 C20 C19 C18 -0.5(4) . . . . ?
C16 C17 C18 C19 -1.6(5) . . . . ?
C20 C19 C18 C17 1.3(5) . . . . ?
